data_4079968
loop_
_publ_author_name
'Ko, Soo-Byung'
'Lu, Jia-Sheng'
'Kang, Youngjin'
'Wang, Suning'

_publ_section_title
;
 Impact of a Picolinate Ancillary Ligand on Phosphorescence and Fluoride
 Sensing Properties of BMes2-Functionalized Platinum(II) Compounds
;
_journal_issue 2
_journal_name_full Organometallics
_journal_page_first 599
_journal_paper_doi 10.1021/om301112u
_journal_volume 32
_journal_year 2013
_chemical_formula_sum 'C36 H35 B N2 O2 Pt'
_chemical_formula_weight 733.56
_chemical_name_systematic
; 
 ? 
;
_space_group_IT_number 2
_symmetry_cell_setting triclinic
_symmetry_space_group_name_Hall '-P 1'
_symmetry_space_group_name_H-M 'P -1'
_atom_sites_solution_hydrogens geom
_atom_sites_solution_primary direct
_atom_sites_solution_secondary difmap
_audit_creation_method SHELXL-97
_cell_angle_alpha 111.266(8)
_cell_angle_beta 94.360(6)
_cell_angle_gamma 107.869(5)
_cell_formula_units_Z 2
_cell_length_a 8.629(5)
_cell_length_b 13.934(9)
_cell_length_c 14.256(8)
_cell_measurement_temperature 293(2)
_cell_volume 1486.0(15)
_computing_structure_refinement 'SHELXL-97 (Sheldrick, 1997)'
_computing_structure_solution 'SHELXS-97 (Sheldrick, 1990)'
_diffrn_ambient_temperature 293(2)
_diffrn_measured_fraction_theta_full 0.992
_diffrn_measured_fraction_theta_max 0.992
_diffrn_radiation_monochromator graphite
_diffrn_radiation_source 'fine-focus sealed tube'
_diffrn_radiation_type MoK\a
_diffrn_radiation_wavelength 0.71073
_diffrn_reflns_av_R_equivalents 0.0796
_diffrn_reflns_av_sigmaI/netI 0.0956
_diffrn_reflns_limit_h_max 10
_diffrn_reflns_limit_h_min -10
_diffrn_reflns_limit_k_max 17
_diffrn_reflns_limit_k_min -17
_diffrn_reflns_limit_l_max 17
_diffrn_reflns_limit_l_min -17
_diffrn_reflns_number 14338
_diffrn_reflns_theta_full 26.00
_diffrn_reflns_theta_max 26.00
_diffrn_reflns_theta_min 1.57
_exptl_absorpt_coefficient_mu 4.757
_exptl_absorpt_correction_T_max 0.9109
_exptl_absorpt_correction_T_min 0.8704
_exptl_absorpt_correction_type multi-scan
_exptl_crystal_density_diffrn 1.639
_exptl_crystal_density_method 'not measured'
_exptl_crystal_F_000 728
_exptl_crystal_size_max 0.03
_exptl_crystal_size_mid 0.02
_exptl_crystal_size_min 0.02
_refine_diff_density_max 6.856
_refine_diff_density_min -5.158
_refine_diff_density_rms 0.362
_refine_ls_extinction_method none
_refine_ls_goodness_of_fit_ref 1.036
_refine_ls_hydrogen_treatment constr
_refine_ls_matrix_type full
_refine_ls_number_parameters 387
_refine_ls_number_reflns 5803
_refine_ls_number_restraints 0
_refine_ls_restrained_S_all 1.036
_refine_ls_R_factor_all 0.0834
_refine_ls_R_factor_gt 0.0723
_refine_ls_shift/su_max 0.002
_refine_ls_shift/su_mean 0.000
_refine_ls_structure_factor_coef Fsqd
_refine_ls_weighting_details 'calc w=1/[\s^2^(Fo^2^)+(0.1395P)^2^+0.0000P] where P=(Fo^2^+2Fc^2^)/3'
_refine_ls_weighting_scheme calc
_refine_ls_wR_factor_gt 0.1886
_refine_ls_wR_factor_ref 0.1984
_reflns_number_gt 4868
_reflns_number_total 5803
_reflns_threshold_expression >2sigma(I)
_cod_data_source_file om301112u_si_004.cif
_cod_data_source_block louis96
_cod_depositor_comments
;
The following automatic conversions were performed:

'_symmetry_cell_setting' value 'Triclinic' changed to 'triclinic'
according to /home/saulius/struct/CIF-dictionaries/cif_core.dic
dictionary named 'cif_core.dic' version 2.4.2 from 2011-04-26.

Automatic conversion script
Id: cif_fix_values 1891 2012-01-12 08:04:46Z andrius 
;
_cod_original_sg_symbol_H-M P-1
_cod_database_code 4079968

loop_
_symmetry_equiv_pos_as_xyz
'x, y, z'
'-x, -y, -z'

loop_
_atom_site_label
_atom_site_type_symbol
_atom_site_fract_x
_atom_site_fract_y
_atom_site_fract_z
_atom_site_U_iso_or_equiv
_atom_site_adp_type
_atom_site_occupancy
_atom_site_symmetry_multiplicity
_atom_site_calc_flag
_atom_site_refinement_flags
Pt1 Pt 0.33826(4) 0.83992(3) -0.04469(3) 0.02234(18) Uani 1 1 d .
B1 B 0.4840(15) 0.6186(9) 0.2617(10) 0.024(2) Uani 1 1 d .
O1 O 0.2544(10) 0.9222(7) -0.1227(7) 0.0333(19) Uani 1 1 d .
O2 O 0.3041(12) 0.9826(8) -0.2461(7) 0.043(2) Uani 1 1 d .
N1 N 0.1675(10) 0.8449(7) 0.0400(7) 0.0238(19) Uani 1 1 d .
N2 N 0.5011(11) 0.8486(7) -0.1389(7) 0.0226(18) Uani 1 1 d .
C1 C 0.3969(13) 0.7611(9) 0.0381(9) 0.028(2) Uani 1 1 d .
C2 C 0.5217(14) 0.7186(10) 0.0402(10) 0.033(3) Uani 1 1 d .
H2A H 0.5907 0.7196 -0.0068 0.040 Uiso 1 1 calc R
C3 C 0.5470(14) 0.6743(9) 0.1105(9) 0.030(2) Uani 1 1 d .
H3A H 0.6381 0.6521 0.1119 0.035 Uiso 1 1 calc R
C4 C 0.4435(13) 0.6610(9) 0.1793(9) 0.028(2) Uani 1 1 d .
C5 C 0.3093(14) 0.6971(9) 0.1741(9) 0.028(2) Uani 1 1 d .
H5A H 0.2308 0.6854 0.2139 0.033 Uiso 1 1 calc R
C6 C 0.2922(12) 0.7512(9) 0.1088(8) 0.024(2) Uani 1 1 d .
C7 C 0.1628(13) 0.7970(9) 0.1083(8) 0.025(2) Uani 1 1 d .
C8 C 0.0443(13) 0.7995(10) 0.1711(9) 0.029(2) Uani 1 1 d .
H8A H 0.0401 0.7658 0.2170 0.035 Uiso 1 1 calc R
C9 C -0.0653(14) 0.8520(9) 0.1645(9) 0.031(3) Uani 1 1 d .
H9A H -0.1411 0.8559 0.2075 0.037 Uiso 1 1 calc R
C10 C -0.0625(13) 0.9000(9) 0.0923(10) 0.032(3) Uani 1 1 d .
H10A H -0.1370 0.9344 0.0856 0.038 Uiso 1 1 calc R
C11 C 0.0534(14) 0.8940(10) 0.0332(9) 0.030(2) Uani 1 1 d .
H11A H 0.0557 0.9249 -0.0148 0.036 Uiso 1 1 calc R
C12 C 0.3423(13) 0.5380(9) 0.2894(9) 0.026(2) Uani 1 1 d .
C13 C 0.2047(13) 0.4530(8) 0.2127(9) 0.026(2) Uani 1 1 d .
C14 C 0.0764(13) 0.3840(9) 0.2397(9) 0.029(2) Uani 1 1 d .
H14A H -0.0111 0.3274 0.1879 0.034 Uiso 1 1 calc R
C15 C 0.0765(14) 0.3978(9) 0.3399(9) 0.032(3) Uani 1 1 d .
C16 C 0.2128(14) 0.4789(9) 0.4155(9) 0.031(2) Uani 1 1 d .
H16A H 0.2157 0.4873 0.4835 0.037 Uiso 1 1 calc R
C17 C 0.3448(13) 0.5478(9) 0.3931(9) 0.028(2) Uani 1 1 d .
C18 C 0.1918(15) 0.4252(10) 0.0990(9) 0.035(3) Uani 1 1 d .
H18A H 0.1164 0.3506 0.0604 0.053 Uiso 1 1 calc R
H18B H 0.2997 0.4326 0.0830 0.053 Uiso 1 1 calc R
H18C H 0.1509 0.4746 0.0815 0.053 Uiso 1 1 calc R
C19 C -0.0646(16) 0.3224(10) 0.3677(11) 0.043(3) Uani 1 1 d .
H19A H -0.1677 0.3020 0.3218 0.065 Uiso 1 1 calc R
H19B H -0.0725 0.3607 0.4373 0.065 Uiso 1 1 calc R
H19C H -0.0421 0.2573 0.3615 0.065 Uiso 1 1 calc R
C20 C 0.4834(15) 0.6346(10) 0.4829(9) 0.037(3) Uani 1 1 d .
H20A H 0.4556 0.6315 0.5459 0.055 Uiso 1 1 calc R
H20B H 0.4973 0.7063 0.4846 0.055 Uiso 1 1 calc R
H20C H 0.5852 0.6211 0.4751 0.055 Uiso 1 1 calc R
C21 C 0.6765(12) 0.6653(9) 0.3136(8) 0.024(2) Uani 1 1 d .
C22 C 0.7682(14) 0.5949(9) 0.3031(9) 0.029(2) Uani 1 1 d .
C23 C 0.9370(14) 0.6385(9) 0.3486(9) 0.030(2) Uani 1 1 d .
H23A H 0.9949 0.5907 0.3418 0.036 Uiso 1 1 calc R
C24 C 1.0210(13) 0.7505(9) 0.4037(8) 0.026(2) Uani 1 1 d .
C25 C 0.9308(13) 0.8198(9) 0.4132(8) 0.025(2) Uani 1 1 d .
H25A H 0.9850 0.8953 0.4509 0.030 Uiso 1 1 calc R
C26 C 0.7620(13) 0.7796(8) 0.3682(8) 0.023(2) Uani 1 1 d .
C27 C 0.6834(16) 0.4694(10) 0.2444(12) 0.048(4) Uani 1 1 d .
H27A H 0.7551 0.4339 0.2597 0.073 Uiso 1 1 calc R
H27B H 0.6618 0.4509 0.1718 0.073 Uiso 1 1 calc R
H27C H 0.5802 0.4449 0.2651 0.073 Uiso 1 1 calc R
C28 C 1.2038(14) 0.7992(10) 0.4516(11) 0.040(3) Uani 1 1 d .
H28A H 1.2448 0.7410 0.4456 0.060 Uiso 1 1 calc R
H28B H 1.2208 0.8462 0.5230 0.060 Uiso 1 1 calc R
H28C H 1.2627 0.8417 0.4168 0.060 Uiso 1 1 calc R
C29 C 0.6722(15) 0.8615(10) 0.3844(10) 0.034(3) Uani 1 1 d .
H29A H 0.7373 0.9298 0.4413 0.050 Uiso 1 1 calc R
H29B H 0.5652 0.8316 0.3987 0.050 Uiso 1 1 calc R
H29C H 0.6576 0.8747 0.3233 0.050 Uiso 1 1 calc R
C30 C 0.6323(15) 0.8105(10) -0.1482(10) 0.034(3) Uani 1 1 d .
H30A H 0.6500 0.7738 -0.1078 0.041 Uiso 1 1 calc R
C31 C 0.7376(16) 0.8240(11) -0.2139(10) 0.037(3) Uani 1 1 d .
H31A H 0.8225 0.7955 -0.2178 0.045 Uiso 1 1 calc R
C32 C 0.7177(14) 0.8802(10) -0.2747(9) 0.031(3) Uani 1 1 d .
C33 C 0.5865(15) 0.9189(9) -0.2660(9) 0.031(3) Uani 1 1 d .
H33A H 0.5682 0.9572 -0.3046 0.038 Uiso 1 1 calc R
C34 C 0.4826(14) 0.9003(9) -0.1992(10) 0.030(3) Uani 1 1 d .
C35 C 0.3379(14) 0.9409(10) -0.1898(9) 0.029(2) Uani 1 1 d .
C36 C 0.8313(15) 0.8955(11) -0.3457(10) 0.041(3) Uani 1 1 d .
H36A H 0.8179 0.9500 -0.3685 0.062 Uiso 1 1 calc R
H36B H 0.8048 0.8268 -0.4042 0.062 Uiso 1 1 calc R
H36C H 0.9445 0.9196 -0.3104 0.062 Uiso 1 1 calc R

loop_
_atom_site_aniso_label
_atom_site_aniso_U_11
_atom_site_aniso_U_22
_atom_site_aniso_U_33
_atom_site_aniso_U_23
_atom_site_aniso_U_13
_atom_site_aniso_U_12
Pt1 0.0228(2) 0.0207(3) 0.0283(3) 0.01191(18) 0.00818(17) 0.01116(17)
B1 0.027(6) 0.015(5) 0.033(7) 0.008(5) 0.009(5) 0.012(4)
O1 0.030(4) 0.036(5) 0.045(5) 0.019(4) 0.016(4) 0.020(4)
O2 0.051(5) 0.053(6) 0.052(6) 0.037(5) 0.023(4) 0.033(5)
N1 0.022(4) 0.014(4) 0.028(5) -0.001(3) 0.007(4) 0.007(3)
N2 0.029(4) 0.019(4) 0.028(5) 0.016(4) 0.008(4) 0.012(4)
C1 0.021(5) 0.015(5) 0.044(7) 0.008(5) 0.006(5) 0.005(4)
C2 0.028(5) 0.044(7) 0.043(7) 0.024(6) 0.013(5) 0.023(5)
C3 0.028(5) 0.034(6) 0.036(6) 0.020(5) 0.010(5) 0.017(5)
C4 0.028(5) 0.023(5) 0.037(6) 0.013(5) 0.008(5) 0.014(4)
C5 0.033(6) 0.027(6) 0.029(6) 0.015(5) 0.009(5) 0.012(5)
C6 0.022(5) 0.031(6) 0.021(5) 0.012(4) 0.003(4) 0.012(4)
C7 0.027(5) 0.022(5) 0.027(6) 0.011(4) 0.010(4) 0.008(4)
C8 0.029(5) 0.036(6) 0.033(6) 0.023(5) 0.009(5) 0.014(5)
C9 0.028(5) 0.026(6) 0.040(7) 0.011(5) 0.015(5) 0.012(4)
C10 0.026(5) 0.028(6) 0.052(7) 0.019(5) 0.015(5) 0.017(5)
C11 0.032(6) 0.030(6) 0.039(7) 0.022(5) 0.007(5) 0.015(5)
C12 0.024(5) 0.023(5) 0.036(6) 0.013(5) 0.006(4) 0.013(4)
C13 0.028(5) 0.019(5) 0.037(6) 0.012(4) 0.011(5) 0.017(4)
C14 0.021(5) 0.022(5) 0.041(7) 0.014(5) 0.002(5) 0.006(4)
C15 0.035(6) 0.023(6) 0.041(7) 0.012(5) 0.014(5) 0.015(5)
C16 0.035(6) 0.026(6) 0.039(7) 0.015(5) 0.013(5) 0.015(5)
C17 0.030(5) 0.027(6) 0.030(6) 0.013(5) 0.003(4) 0.015(4)
C18 0.036(6) 0.030(6) 0.034(6) 0.007(5) 0.002(5) 0.013(5)
C19 0.038(7) 0.030(7) 0.056(9) 0.019(6) 0.012(6) 0.005(5)
C20 0.035(6) 0.039(7) 0.032(6) 0.014(5) -0.001(5) 0.009(5)
C21 0.024(5) 0.024(5) 0.025(5) 0.009(4) 0.005(4) 0.009(4)
C22 0.031(5) 0.028(6) 0.035(6) 0.014(5) 0.009(5) 0.016(5)
C23 0.035(6) 0.033(6) 0.033(6) 0.018(5) 0.009(5) 0.020(5)
C24 0.025(5) 0.031(6) 0.028(6) 0.016(5) 0.007(4) 0.011(4)
C25 0.026(5) 0.018(5) 0.032(6) 0.010(4) 0.012(4) 0.006(4)
C26 0.034(5) 0.019(5) 0.022(5) 0.010(4) 0.011(4) 0.014(4)
C27 0.036(7) 0.023(6) 0.071(10) 0.000(6) -0.006(6) 0.018(5)
C28 0.028(6) 0.035(7) 0.056(8) 0.015(6) 0.009(5) 0.014(5)
C29 0.037(6) 0.027(6) 0.042(7) 0.009(5) 0.013(5) 0.023(5)
C30 0.033(6) 0.040(7) 0.046(7) 0.027(6) 0.017(5) 0.022(5)
C31 0.041(7) 0.040(7) 0.043(7) 0.020(6) 0.017(6) 0.025(6)
C32 0.032(6) 0.033(6) 0.029(6) 0.011(5) 0.011(5) 0.013(5)
C33 0.042(6) 0.024(6) 0.027(6) 0.011(5) 0.010(5) 0.009(5)
C34 0.029(5) 0.026(6) 0.045(7) 0.020(5) 0.018(5) 0.014(5)
C35 0.031(6) 0.031(6) 0.034(6) 0.017(5) 0.010(5) 0.018(5)
C36 0.037(6) 0.049(8) 0.041(7) 0.021(6) 0.016(5) 0.013(6)

loop_
_atom_type_symbol
_atom_type_description
_atom_type_scat_dispersion_real
_atom_type_scat_dispersion_imag
_atom_type_scat_source
C C 0.0033 0.0016 'International Tables Vol C Tables 4.2.6.8 and 6.1.1.4'
H H 0.0000 0.0000 'International Tables Vol C Tables 4.2.6.8 and 6.1.1.4'
B B 0.0013 0.0007 'International Tables Vol C Tables 4.2.6.8 and 6.1.1.4'
N N 0.0061 0.0033 'International Tables Vol C Tables 4.2.6.8 and 6.1.1.4'
O O 0.0106 0.0060 'International Tables Vol C Tables 4.2.6.8 and 6.1.1.4'
Pt Pt -1.7033 8.3905 'International Tables Vol C Tables 4.2.6.8 and 6.1.1.4'

loop_
_geom_angle_atom_site_label_1
_geom_angle_atom_site_label_2
_geom_angle_atom_site_label_3
_geom_angle
N1 Pt1 C1 80.8(4)
N1 Pt1 N2 171.8(3)
C1 Pt1 N2 107.4(4)
N1 Pt1 O1 92.7(4)
C1 Pt1 O1 173.5(3)
N2 Pt1 O1 79.1(3)
C4 B1 C12 121.1(10)
C4 B1 C21 114.1(9)
C12 B1 C21 124.8(10)
C35 O1 Pt1 115.3(7)
C7 N1 C11 118.6(9)
C7 N1 Pt1 118.1(7)
C11 N1 Pt1 123.3(8)
C34 N2 C30 115.1(9)
C34 N2 Pt1 115.8(7)
C30 N2 Pt1 129.0(8)
C2 C1 C6 115.4(11)
C2 C1 Pt1 131.8(9)
C6 C1 Pt1 112.8(8)
C1 C2 C3 121.8(11)
C1 C2 H2A 119.1
C3 C2 H2A 119.1
C2 C3 C4 123.9(10)
C2 C3 H3A 118.1
C4 C3 H3A 118.1
C3 C4 C5 115.3(10)
C3 C4 B1 121.8(10)
C5 C4 B1 122.7(10)
C4 C5 C6 120.7(10)
C4 C5 H5A 119.6
C6 C5 H5A 119.6
C1 C6 C5 122.5(10)
C1 C6 C7 115.8(10)
C5 C6 C7 121.7(10)
N1 C7 C8 120.2(10)
N1 C7 C6 112.5(9)
C8 C7 C6 127.3(10)
C9 C8 C7 119.8(11)
C9 C8 H8A 120.1
C7 C8 H8A 120.1
C8 C9 C10 120.0(10)
C8 C9 H9A 120.0
C10 C9 H9A 120.0
C11 C10 C9 117.4(10)
C11 C10 H10A 121.3
C9 C10 H10A 121.3
C10 C11 N1 124.0(11)
C10 C11 H11A 118.0
N1 C11 H11A 118.0
C13 C12 C17 117.0(10)
C13 C12 B1 121.2(10)
C17 C12 B1 121.7(10)
C14 C13 C12 120.4(10)
C14 C13 C18 116.1(10)
C12 C13 C18 123.4(10)
C15 C14 C13 122.0(10)
C15 C14 H14A 119.0
C13 C14 H14A 119.0
C14 C15 C16 118.2(10)
C14 C15 C19 121.2(11)
C16 C15 C19 120.5(11)
C17 C16 C15 122.2(11)
C17 C16 H16A 118.9
C15 C16 H16A 118.9
C16 C17 C12 120.1(10)
C16 C17 C20 117.0(11)
C12 C17 C20 122.9(10)
C13 C18 H18A 109.5
C13 C18 H18B 109.5
H18A C18 H18B 109.5
C13 C18 H18C 109.5
H18A C18 H18C 109.5
H18B C18 H18C 109.5
C15 C19 H19A 109.5
C15 C19 H19B 109.5
H19A C19 H19B 109.5
C15 C19 H19C 109.5
H19A C19 H19C 109.5
H19B C19 H19C 109.5
C17 C20 H20A 109.5
C17 C20 H20B 109.5
H20A C20 H20B 109.5
C17 C20 H20C 109.5
H20A C20 H20C 109.5
H20B C20 H20C 109.5
C26 C21 C22 118.0(9)
C26 C21 B1 120.3(9)
C22 C21 B1 121.6(9)
C23 C22 C21 120.3(10)
C23 C22 C27 118.8(10)
C21 C22 C27 120.9(10)
C24 C23 C22 121.9(10)
C24 C23 H23A 119.0
C22 C23 H23A 119.0
C23 C24 C25 117.8(10)
C23 C24 C28 122.7(10)
C25 C24 C28 119.5(10)
C24 C25 C26 122.2(10)
C24 C25 H25A 118.9
C26 C25 H25A 118.9
C25 C26 C21 119.8(9)
C25 C26 C29 118.6(9)
C21 C26 C29 121.5(10)
C22 C27 H27A 109.5
C22 C27 H27B 109.5
H27A C27 H27B 109.5
C22 C27 H27C 109.5
H27A C27 H27C 109.5
H27B C27 H27C 109.5
C24 C28 H28A 109.5
C24 C28 H28B 109.5
H28A C28 H28B 109.5
C24 C28 H28C 109.5
H28A C28 H28C 109.5
H28B C28 H28C 109.5
C26 C29 H29A 109.5
C26 C29 H29B 109.5
H29A C29 H29B 109.5
C26 C29 H29C 109.5
H29A C29 H29C 109.5
H29B C29 H29C 109.5
C31 C30 N2 123.5(11)
C31 C30 H30A 118.2
N2 C30 H30A 118.2
C30 C31 C32 120.3(12)
C30 C31 H31A 119.9
C32 C31 H31A 119.9
C33 C32 C31 116.7(11)
C33 C32 C36 122.7(11)
C31 C32 C36 120.6(11)
C32 C33 C34 119.9(11)
C32 C33 H33A 120.0
C34 C33 H33A 120.0
N2 C34 C33 124.4(11)
N2 C34 C35 115.1(10)
C33 C34 C35 120.5(11)
O2 C35 O1 125.2(11)
O2 C35 C34 120.0(11)
O1 C35 C34 114.7(10)
C32 C36 H36A 109.5
C32 C36 H36B 109.5
H36A C36 H36B 109.5
C32 C36 H36C 109.5
H36A C36 H36C 109.5
H36B C36 H36C 109.5

loop_
_geom_bond_atom_site_label_1
_geom_bond_atom_site_label_2
_geom_bond_distance
Pt1 N1 1.977(8)
Pt1 C1 2.011(12)
Pt1 N2 2.024(9)
Pt1 O1 2.094(9)
B1 C4 1.555(17)
B1 C12 1.570(16)
B1 C21 1.591(15)
O1 C35 1.293(14)
O2 C35 1.215(15)
N1 C7 1.362(15)
N1 C11 1.376(14)
N2 C34 1.334(15)
N2 C30 1.387(14)
C1 C2 1.383(15)
C1 C6 1.419(15)
C2 C3 1.390(16)
C2 H2A 0.9300
C3 C4 1.399(16)
C3 H3A 0.9300
C4 C5 1.403(15)
C5 C6 1.419(16)
C5 H5A 0.9300
C6 C7 1.447(15)
C7 C8 1.410(15)
C8 C9 1.379(16)
C8 H8A 0.9300
C9 C10 1.413(17)
C9 H9A 0.9300
C10 C11 1.359(16)
C10 H10A 0.9300
C11 H11A 0.9300
C12 C13 1.417(15)
C12 C17 1.432(16)
C13 C14 1.405(15)
C13 C18 1.510(16)
C14 C15 1.371(17)
C14 H14A 0.9300
C15 C16 1.389(16)
C15 C19 1.527(16)
C16 C17 1.389(15)
C16 H16A 0.9300
C17 C20 1.512(15)
C18 H18A 0.9600
C18 H18B 0.9600
C18 H18C 0.9600
C19 H19A 0.9600
C19 H19B 0.9600
C19 H19C 0.9600
C20 H20A 0.9600
C20 H20B 0.9600
C20 H20C 0.9600
C21 C26 1.407(14)
C21 C22 1.414(15)
C22 C23 1.393(15)
C22 C27 1.534(16)
C23 C24 1.381(15)
C23 H23A 0.9300
C24 C25 1.392(15)
C24 C28 1.503(15)
C25 C26 1.395(15)
C25 H25A 0.9300
C26 C29 1.528(14)
C27 H27A 0.9600
C27 H27B 0.9600
C27 H27C 0.9600
C28 H28A 0.9600
C28 H28B 0.9600
C28 H28C 0.9600
C29 H29A 0.9600
C29 H29B 0.9600
C29 H29C 0.9600
C30 C31 1.375(17)
C30 H30A 0.9300
C31 C32 1.395(18)
C31 H31A 0.9300
C32 C33 1.391(17)
C32 C36 1.487(16)
C33 C34 1.395(16)
C33 H33A 0.9300
C34 C35 1.516(15)
C36 H36A 0.9600
C36 H36B 0.9600
C36 H36C 0.9600

loop_
_geom_torsion_atom_site_label_1
_geom_torsion_atom_site_label_2
_geom_torsion_atom_site_label_3
_geom_torsion_atom_site_label_4
_geom_torsion
N1 Pt1 O1 C35 178.5(8)
C1 Pt1 O1 C35 -177(3)
N2 Pt1 O1 C35 -0.5(8)
C1 Pt1 N1 C7 -0.9(8)
N2 Pt1 N1 C7 -174.8(19)
O1 Pt1 N1 C7 178.6(8)
C1 Pt1 N1 C11 179.3(9)
N2 Pt1 N1 C11 5(3)
O1 Pt1 N1 C11 -1.2(8)
N1 Pt1 N2 C34 -5(3)
C1 Pt1 N2 C34 -179.0(8)
O1 Pt1 N2 C34 1.4(8)
N1 Pt1 N2 C30 173.1(19)
C1 Pt1 N2 C30 -0.6(11)
O1 Pt1 N2 C30 179.8(10)
N1 Pt1 C1 C2 -177.9(12)
N2 Pt1 C1 C2 1.2(12)
O1 Pt1 C1 C2 177(3)
N1 Pt1 C1 C6 0.0(7)
N2 Pt1 C1 C6 179.1(7)
O1 Pt1 C1 C6 -5(3)
C6 C1 C2 C3 -3.1(17)
Pt1 C1 C2 C3 174.8(9)
C1 C2 C3 C4 4.9(19)
C2 C3 C4 C5 -0.7(17)
C2 C3 C4 B1 -175.7(11)
C12 B1 C4 C3 -141.8(11)
C21 B1 C4 C3 39.0(15)
C12 B1 C4 C5 43.5(16)
C21 B1 C4 C5 -135.6(11)
C3 C4 C5 C6 -5.0(16)
B1 C4 C5 C6 170.0(10)
C2 C1 C6 C5 -2.7(16)
Pt1 C1 C6 C5 179.0(8)
C2 C1 C6 C7 179.1(10)
Pt1 C1 C6 C7 0.8(12)
C4 C5 C6 C1 7.0(16)
C4 C5 C6 C7 -174.9(10)
C11 N1 C7 C8 -0.8(15)
Pt1 N1 C7 C8 179.4(8)
C11 N1 C7 C6 -178.6(9)
Pt1 N1 C7 C6 1.6(12)
C1 C6 C7 N1 -1.5(13)
C5 C6 C7 N1 -179.8(10)
C1 C6 C7 C8 -179.1(11)
C5 C6 C7 C8 2.6(17)
N1 C7 C8 C9 -1.0(16)
C6 C7 C8 C9 176.5(11)
C7 C8 C9 C10 2.1(17)
C8 C9 C10 C11 -1.4(17)
C9 C10 C11 N1 -0.4(18)
C7 N1 C11 C10 1.6(16)
Pt1 N1 C11 C10 -178.6(9)
C4 B1 C12 C13 38.0(15)
C21 B1 C12 C13 -142.9(11)
C4 B1 C12 C17 -141.2(11)
C21 B1 C12 C17 37.8(16)
C17 C12 C13 C14 1.3(15)
B1 C12 C13 C14 -177.9(10)
C17 C12 C13 C18 -174.1(10)
B1 C12 C13 C18 6.7(16)
C12 C13 C14 C15 1.8(16)
C18 C13 C14 C15 177.5(10)
C13 C14 C15 C16 -3.5(17)
C13 C14 C15 C19 179.6(11)
C14 C15 C16 C17 2.0(17)
C19 C15 C16 C17 178.9(11)
C15 C16 C17 C12 1.1(17)
C15 C16 C17 C20 178.5(11)
C13 C12 C17 C16 -2.7(15)
B1 C12 C17 C16 176.5(10)
C13 C12 C17 C20 -179.9(10)
B1 C12 C17 C20 -0.7(16)
C4 B1 C21 C26 60.2(13)
C12 B1 C21 C26 -118.9(12)
C4 B1 C21 C22 -117.1(11)
C12 B1 C21 C22 63.8(15)
C26 C21 C22 C23 1.9(16)
B1 C21 C22 C23 179.3(10)
C26 C21 C22 C27 -179.9(11)
B1 C21 C22 C27 -2.4(17)
C21 C22 C23 C24 -1.0(17)
C27 C22 C23 C24 -179.2(11)
C22 C23 C24 C25 0.5(17)
C22 C23 C24 C28 -178.8(11)
C23 C24 C25 C26 -1.0(16)
C28 C24 C25 C26 178.3(11)
C24 C25 C26 C21 2.0(16)
C24 C25 C26 C29 178.9(10)
C22 C21 C26 C25 -2.4(15)
B1 C21 C26 C25 -179.9(10)
C22 C21 C26 C29 -179.2(10)
B1 C21 C26 C29 3.3(15)
C34 N2 C30 C31 0.1(18)
Pt1 N2 C30 C31 -178.3(9)
N2 C30 C31 C32 1(2)
C30 C31 C32 C33 -1.0(18)
C30 C31 C32 C36 179.8(12)
C31 C32 C33 C34 -0.3(17)
C36 C32 C33 C34 178.9(11)
C30 N2 C34 C33 -1.5(17)
Pt1 N2 C34 C33 177.1(9)
C30 N2 C34 C35 179.4(10)
Pt1 N2 C34 C35 -2.0(13)
C32 C33 C34 N2 1.6(18)
C32 C33 C34 C35 -179.3(10)
Pt1 O1 C35 O2 176.3(10)
Pt1 O1 C35 C34 -0.4(13)
N2 C34 C35 O2 -175.3(11)
C33 C34 C35 O2 5.6(18)
N2 C34 C35 O1 1.6(15)
C33 C34 C35 O1 -177.6(11)
